data_6000542
loop_
_publ_author_name
'Zah-Letho, J. J.'
'Jouanneaux, A.'
'Fitch, A. N.'
'Verbaere, A.'
'Tournoux, M.'

_publ_section_title
;
Nb3(NbO)2(PO4)7 a novel niobium V oxophosphate : synthesis and crystal 
structure determination from high resolution X-ray powder diffraction
;
_journal_name_full
;
 European Journal of Solid State and Inorganic Chemistry
;
_journal_page_first 1309
_journal_page_last 1320
_journal_volume 29
_journal_year 1992
_chemical_formula_sum 'Nb5 O30 P7'
_chemical_formula_weight 1161.34
_space_group_IT_number 15
_space_group_name_Hall '-C 2yc'
_space_group_name_H-M_alt 'C 1 2/c 1'
_symmetry_cell_setting monoclinic
_symmetry_Int_Tables_number 15
_symmetry_space_group_name_Hall '-C 2yc'
_symmetry_space_group_name_H-M 'C 2/c'
_cell_angle_alpha 90
_cell_angle_beta 91.769(5)
_cell_angle_gamma 90
_cell_formula_units_Z 4
_cell_length_a 29.8661(3)
_cell_length_b 8.7215(1)
_cell_length_c 8.7860(1)
_cell_volume 2287.46(4)
_diffrn_ambient_temperature 293
_diffrn_radiation_probe x-ray
_diffrn_radiation_wavelength 1.0001
_exptl_absorpt_coefficient_mu 7.724
_exptl_crystal_density_diffrn 3.372
_exptl_crystal_F_000 2200
_pd_proc_ls_prof_wR_expected 0.047
_pd_proc_ls_prof_wR_factor 0.115
_refine_ls_number_parameters 78
_refine_ls_number_reflns 1299
_refine_ls_R_I_factor 0.038
_cod_data_source_file EJSSIC-1992-29-1309-1320.cif
_cod_data_source_block 6000542
_cod_database_code 6000542

loop_
_symmetry_equiv_pos_site_id
_symmetry_equiv_pos_as_xyz
1 x,y,z
2 -x,y,1/2-z
3 -x,-y,-z
4 x,-y,1/2+z
5 1/2+x,1/2+y,z
6 1/2-x,1/2+y,1/2-z
7 1/2-x,1/2-y,-z
8 1/2+x,1/2-y,1/2+z

loop_
_atom_site_label
_atom_site_type_symbol
_atom_site_thermal_displace_type
_atom_site_fract_x
_atom_site_fract_y
_atom_site_fract_z
_atom_site_occupancy
_atom_site_U_iso_or_equiv
_atom_site_calc_flag
_atom_site_refinement_flags
_atom_site_disorder_assembly
_atom_site_disorder_group
Nb1 Nb Uiso 0.45216(5) 0.2462(3) 0.9599(2) 1.000 0.0044(5) . . . .
Nb2 Nb Uiso 0.33702(5) 0.2577(3) 0.4446(2) 1.000 0.0068(5) . . . .
Nb3 Nb Uiso 0.25000 0.25000 0.00000 1.000 0.0034(6) . . . .
P1 P Uiso 0.4407(2) 0.1096(6) 0.6032(6) 1.000 0.0053(6) . . . .
P2 P Uiso 0.50000 0.4713(8) 0.25000 1.000 0.0053(6) . . . .
P3 P Uiso 0.3557(2) 0.6061(6) 0.5922(6) 1.000 0.0053(6) . . . .
P4 P Uiso 0.2971(2) 0.9752(5) 0.2320(7) 1.000 0.0053(6) . . . .
O1 O Uiso 0.4735(3) 0.6260(10) 0.6380(10) 1.000 0.0071(9) . . . .
O2 O Uiso 0.2299(4) 0.6160(10) 0.6590(10) 1.000 0.0071(9) . . . .
O3 O Uiso 0.3919(3) 0.6850(10) 0.4960(10) 1.000 0.0071(9) . . . .
O4 O Uiso 0.3123(4) 0.6710(10) 0.5260(10) 1.000 0.0071(9) . . . .
O5 O Uiso 0.3633(3) 0.3500(10) 0.2530(10) 1.000 0.0071(9) . . . .
O6 O Uiso 0.4664(3) 0.4290(10) 0.8300(10) 1.000 0.0071(9) . . . .
O7 O Uiso 0.2832(3) 0.3220(10) 0.4130(10) 1.000 0.0071(9) . . . .
O8 O Uiso 0.2670(4) 0.9130(10) 0.6440(10) 1.000 0.0071(9) . . . .
O9 O Uiso 0.4440(3) 0.9350(10) 0.5880(10) 1.000 0.0071(9) . . . .
O10 O Uiso 0.3327(4) 0.0640(10) 0.3210(10) 1.000 0.0071(9) . . . .
O11 O Uiso 0.3581(4) 0.4340(10) 0.5750(10) 1.000 0.0071(9) . . . .
O12 O Uiso 0.4062(4) 0.1750(10) 0.5030(10) 1.000 0.0071(9) . . . .
O13 O Uiso 0.4864(3) 0.1750(10) 0.5670(10) 1.000 0.0071(9) . . . .
O14 O Uiso 0.4346(3) 0.1430(10) 0.7750(10) 1.000 0.0071(9) . . . .
O15 O Uiso 0.3209(4) 0.1300(10) 0.6250(10) 1.000 0.0071(9) . . . .

loop_
_atom_type_symbol
_atom_type_description
_atom_type_scat_dispersion_real
_atom_type_scat_dispersion_imag
_atom_type_scat_source
Nb Nb -0.7842 1.1585 'S.Brennan & P.L.Cowan (1992).Rev.Sci.Instr.,63,650'
O O 0.0225 0.0128 'S.Brennan & P.L.Cowan (1992).Rev.Sci.Instr.,63,650'
P P 0.1739 0.1884 'S.Brennan & P.L.Cowan (1992).Rev.Sci.Instr.,63,650'

loop_
_geom_angle_atom_site_label_1
_geom_angle_atom_site_label_2
_geom_angle_atom_site_label_3
_geom_angle
_geom_angle_site_symmetry_1
_geom_angle_site_symmetry_2
_geom_angle_site_symmetry_3
_geom_angle_publ_flag
O6 Nb1 O14 87.0(4) . . . yes
O6 Nb1 O13 88.1(4) . . 2_656 yes
O1 Nb1 O6 86.3(4) 4_565 . . yes
O3 Nb1 O6 93.5(4) 4_565 . . yes
O6 Nb1 O9 175.0(4) . . 4_565 yes
O13 Nb1 O14 89.0(4) 2_656 . . yes
O1 Nb1 O14 173.2(4) 4_565 . . yes
O3 Nb1 O14 93.0(4) 4_565 . . yes
O9 Nb1 O14 94.2(4) 4_565 . . yes
O1 Nb1 O13 89.7(4) 4_565 . 2_656 yes
O3 Nb1 O13 177.5(4) 4_565 . 2_656 yes
O9 Nb1 O13 87.0(4) 4_565 . 2_656 yes
O1 Nb1 O3 88.5(4) 4_565 . 4_565 yes
O1 Nb1 O9 92.4(4) 4_565 . 4_565 yes
O3 Nb1 O9 91.3(4) 4_565 . 4_565 yes
O5 Nb2 O7 96.9(4) . . . yes
O5 Nb2 O10 84.6(4) . . . yes
O5 Nb2 O11 92.7(4) . . . yes
O5 Nb2 O12 86.6(3) . . . yes
O5 Nb2 O15 167.4(4) . . . yes
O7 Nb2 O10 98.2(5) . . . yes
O7 Nb2 O11 96.8(5) . . . yes
O7 Nb2 O12 176.0(4) . . . yes
O7 Nb2 O15 93.6(5) . . . yes
O10 Nb2 O11 165.0(5) . . . yes
O10 Nb2 O12 84.0(4) . . . yes
O10 Nb2 O15 87.0(4) . . . yes
O11 Nb2 O12 81.1(4) . . . yes
O11 Nb2 O15 93.0(4) . . . yes
O12 Nb2 O15 83.2(4) . . . yes
O2 Nb3 O4 91.0(4) 4_564 . 4_564 yes
O2 Nb3 O8 93.0(4) 4_564 . 4_564 yes
O2 Nb3 O2 180.00 4_564 . 6_545 yes
O2 Nb3 O4 89.0(4) 4_564 . 6_545 yes
O2 Nb3 O8 87.0(4) 4_564 . 6_545 yes
O4 Nb3 O8 87.4(4) 4_564 . 4_564 yes
O2 Nb3 O4 89.0(4) 6_545 . 4_564 yes
O4 Nb3 O4 180.00 4_564 . 6_545 yes
O4 Nb3 O8 92.6(4) 4_564 . 6_545 yes
O2 Nb3 O8 87.0(4) 6_545 . 4_564 yes
O4 Nb3 O8 92.6(4) 6_545 . 4_564 yes
O8 Nb3 O8 180.00 4_564 . 6_545 yes
O2 Nb3 O4 91.0(4) 6_545 . 6_545 yes
O2 Nb3 O8 93.0(4) 6_545 . 6_545 yes
O4 Nb3 O8 87.4(4) 6_545 . 6_545 yes
O12 P1 O13 110.5(6) . . . yes
O12 P1 O14 114.4(6) . . . yes
O9 P1 O12 112.6(6) 1_545 . . yes
O13 P1 O14 105.4(6) . . . yes
O9 P1 O13 107.1(6) 1_545 . . yes
O9 P1 O14 106.3(6) 1_545 . . yes
O1 P2 O6 106.5(5) 3_666 . 3_666 yes
O1 P2 O1 111.4(6) 3_666 . 4_564 yes
O1 P2 O6 111.2(5) 3_666 . 4_564 yes
O1 P2 O6 111.2(5) 4_564 . 3_666 yes
O6 P2 O6 110.0(6) 3_666 . 4_564 yes
O1 P2 O6 106.5(5) 4_564 . 4_564 yes
O3 P3 O4 103.1(6) . . . yes
O3 P3 O11 110.5(6) . . . yes
O3 P3 O5 108.5(6) . . 4_565 yes
O4 P3 O11 112.1(7) . . . yes
O4 P3 O5 112.1(6) . . 4_565 yes
O5 P3 O11 110.3(6) 4_565 . . yes
O10 P4 O15 107.2(7) 1_565 . 4_564 yes
O8 P4 O10 109.2(6) 4_574 . 1_565 yes
O2 P4 O10 108.9(6) 7_566 . 1_565 yes
O8 P4 O15 110.9(6) 4_574 . 4_564 yes
O2 P4 O15 110.4(6) 7_566 . 4_564 yes
O2 P4 O8 110.1(7) 7_566 . 4_574 yes
Nb1 O1 P2 165.8(6) 4_564 . 3_666 yes
Nb3 O2 P4 165.6(8) 4_565 . 7_566 yes
Nb1 O3 P3 153.4(6) 4_564 . . yes
Nb3 O4 P3 163.7(6) 4_565 . . yes
Nb2 O5 P3 147.1(6) . . 4_564 yes
Nb1 O6 P2 150.6(6) . . 3_666 yes
Nb3 O8 P4 158.5(8) 4_565 . 4_575 yes
Nb1 O9 P1 149.4(6) 4_564 . 1_565 yes
Nb2 O10 P4 137.9(7) . . 1_545 yes
Nb2 O11 P3 143.5(7) . . . yes
Nb2 O12 P1 154.3(7) . . . yes
Nb1 O13 P1 173.6(6) 2_656 . . yes
Nb1 O14 P1 151.0(6) . . . yes
Nb2 O15 P4 163.6(8) . . 4_565 yes

loop_
_geom_bond_atom_site_label_1
_geom_bond_atom_site_label_2
_geom_bond_distance
_geom_bond_site_symmetry_1
_geom_bond_site_symmetry_2
_geom_bond_publ_flag
Nb1 O6 2.014(9) . . yes
Nb1 O14 1.916(9) . . yes
Nb1 O13 1.958(9) . 2_656 yes
Nb1 O1 2.009(9) . 4_565 yes
Nb1 O3 1.933(9) . 4_565 yes
Nb1 O9 1.960(9) . 4_565 yes
Nb2 O5 2.044(9) . . yes
Nb2 O7 1.717(9) . . yes
Nb2 O10 2.010(9) . . yes
Nb2 O11 2.007(9) . . yes
Nb2 O12 2.233(12) . . yes
Nb2 O15 2.008(9) . . yes
Nb3 O2 1.931(9) . 4_564 yes
Nb3 O4 1.991(12) . 4_564 yes
Nb3 O8 1.960(9) . 4_564 yes
Nb3 O2 1.931(9) . 6_545 yes
Nb3 O4 1.991(12) . 6_545 yes
Nb3 O8 1.960(9) . 6_545 yes
P1 O12 1.451(12) . . yes
P1 O13 1.522(11) . . yes
P1 O14 1.554(10) . . yes
P1 O9 1.532(10) . 1_545 yes
P2 O1 1.506(10) . 3_666 yes
P2 O6 1.517(10) . 3_666 yes
P2 O1 1.506(10) . 4_564 yes
P2 O6 1.517(10) . 4_564 yes
P3 O3 1.554(11) . . yes
P3 O4 1.514(13) . . yes
P3 O11 1.511(10) . . yes
P3 O5 1.475(10) . 4_565 yes
P4 O10 1.513(12) . 1_565 yes
P4 O15 1.507(11) . 4_564 yes
P4 O8 1.521(11) . 4_574 yes
P4 O2 1.499(11) . 7_566 yes

loop_
_geom_torsion_atom_site_label_1
_geom_torsion_atom_site_label_2
_geom_torsion_atom_site_label_3
_geom_torsion_atom_site_label_4
_geom_torsion
_geom_torsion_site_symmetry_1
_geom_torsion_site_symmetry_2
_geom_torsion_site_symmetry_3
_geom_torsion_site_symmetry_4
_geom_torsion_publ_flag
O14 Nb1 O6 P2 -100.4(12) . . . 3_666 no
O6 Nb1 O14 P1 36.3(13) . . . . no
O13 Nb1 O14 P1 -51.9(13) 2_656 . . . no
O3 Nb1 O14 P1 129.7(13) 4_565 . . . no
O9 Nb1 O14 P1 -138.8(13) 4_565 . . . no
O6 Nb1 O3 P3 -98.4(14) . . 4_565 4_565 no
O14 Nb1 O3 P3 174.3(13) . . 4_565 4_565 no
O7 Nb2 O5 P3 -32.3(11) . . . 4_564 no
O10 Nb2 O5 P3 65.3(11) . . . 4_564 no
O11 Nb2 O5 P3 -129.5(11) . . . 4_564 no
O12 Nb2 O5 P3 149.7(11) . . . 4_564 no
O5 Nb2 O10 P4 -101.0(9) . . . 1_545 no
O7 Nb2 O10 P4 -4.8(9) . . . 1_545 no
O12 Nb2 O10 P4 171.9(9) . . . 1_545 no
O15 Nb2 O10 P4 88.4(9) . . . 1_545 no
O5 Nb2 O11 P3 56.8(12) . . . . no
O7 Nb2 O11 P3 -40.5(12) . . . . no
O12 Nb2 O11 P3 142.9(12) . . . . no
O15 Nb2 O11 P3 -134.4(12) . . . . no
O5 Nb2 O12 P1 168.5(14) . . . . no
O10 Nb2 O12 P1 -106.6(14) . . . . no
O11 Nb2 O12 P1 75.2(14) . . . . no
O15 Nb2 O12 P1 -19.0(14) . . . . no
O13 P1 O12 Nb2 -148.0(12) . . . . no
O14 P1 O12 Nb2 -29.2(16) . . . . no
O9 P1 O12 Nb2 92.4(14) 1_545 . . . no
O12 P1 O14 Nb1 -108.3(13) . . . . no
O13 P1 O14 Nb1 13.3(14) . . . . no
O9 P1 O14 Nb1 126.8(12) 1_545 . . . no
O4 P3 O3 Nb1 159.4(12) . . . 4_564 no
O11 P3 O3 Nb1 -80.7(14) . . . 4_564 no
O5 P3 O3 Nb1 40.4(15) 4_565 . . 4_564 no
O3 P3 O11 Nb2 -85.8(13) . . . . no
O4 P3 O11 Nb2 28.6(14) . . . . no
O5 P3 O11 Nb2 154.2(10) 4_565 . . . no
O3 P3 O5 Nb2 125.4(10) . . 4_565 4_565 no
O4 P3 O5 Nb2 12.2(13) . . 4_565 4_565 no
O11 P3 O5 Nb2 -113.4(11) . . 4_565 4_565 no
